data_7716066
loop_
_publ_author_name
'Subintoro, Primadi J.'
'Carter, Korey P.'

_publ_section_title
;
 Structural and vibrational properties of lanthanide Lindqvist
 polyoxometalate complexes.
;
_journal_issue 22
_journal_name_full 'Dalton transactions (Cambridge, England : 2003)'
_journal_page_first 9526
_journal_page_last 9539
_journal_paper_doi 10.1039/d4dt00786g
_journal_volume 53
_journal_year 2024
_chemical_formula_moiety 'La Na9 O68.25 W10, 1.75(O)'
_chemical_formula_sum 'La Na9 O70 W10'
_chemical_formula_weight 3304.32
_space_group_crystal_system triclinic
_space_group_IT_number 2
_space_group_name_Hall '-P 1'
_space_group_name_H-M_alt 'P -1'
_atom_sites_solution_primary direct
_audit_creation_date 2023-12-20
_audit_creation_method
;FinalCif V134 by Daniel Kratzert, Freiburg 2024, 
https://dkratzert.de/finalcif.html
;
_audit_update_record
;
2024-02-29 deposited with the CCDC.	2024-05-06 downloaded from the CCDC.
;
_cell_angle_alpha 102.062(4)
_cell_angle_beta 97.834(4)
_cell_angle_gamma 101.546(4)
_cell_formula_units_Z 2
_cell_length_a 12.8892(13)
_cell_length_b 12.9526(12)
_cell_length_c 20.1296(19)
_cell_measurement_reflns_used 9776
_cell_measurement_temperature 100.00
_cell_measurement_theta_max 37.876
_cell_measurement_theta_min 2.417
_cell_volume 3163.8(5)
_computing_cell_refinement 'SAINT V8.40B (?, 2016)'
_computing_data_reduction 'SAINT V8.40B (?, 2016)'
_computing_molecular_graphics 'Olex2 1.5 (Dolomanov et al., 2009)'
_computing_publication_material 'Olex2 1.5 (Dolomanov et al., 2009)'
_computing_structure_refinement 'SHELXL 2016/4 (Sheldrick, 2015)'
_computing_structure_solution 'SHELXT 2018/2 (Sheldrick, 2018)'
_diffrn_ambient_temperature 100.00
_diffrn_measured_fraction_theta_full 0.985
_diffrn_measured_fraction_theta_max 0.993
_diffrn_measurement_device_type 'Bruker D8 Venture Duo'
_diffrn_radiation_type MoK\a
_diffrn_radiation_wavelength 0.71073
_diffrn_reflns_av_R_equivalents 0.0839
_diffrn_reflns_av_unetI/netI 0.0352
_diffrn_reflns_Laue_measured_fraction_full 0.985
_diffrn_reflns_Laue_measured_fraction_max 0.993
_diffrn_reflns_limit_h_max 22
_diffrn_reflns_limit_h_min -22
_diffrn_reflns_limit_k_max 22
_diffrn_reflns_limit_k_min -22
_diffrn_reflns_limit_l_max 34
_diffrn_reflns_limit_l_min -34
_diffrn_reflns_number 451041
_diffrn_reflns_point_group_measured_fraction_full 0.985
_diffrn_reflns_point_group_measured_fraction_max 0.993
_diffrn_reflns_theta_full 25.242
_diffrn_reflns_theta_max 37.883
_diffrn_reflns_theta_min 2.340
_exptl_absorpt_coefficient_mu 18.947
_exptl_absorpt_correction_T_max 0.0422
_exptl_absorpt_correction_T_min 0.0049
_exptl_absorpt_correction_type multi-scan
_exptl_absorpt_process_details
;
SADABS-2016/2 (Bruker,2016/2) was used for absorption correction.
wR2(int) was 0.1482 before and 0.1052 after correction.
The Ratio of minimum to maximum transmission is 0.1161.
The \l/2 correction factor is Not present.
;
_exptl_crystal_colour 'clear light colourless'
_exptl_crystal_colour_lustre clear
_exptl_crystal_colour_modifier light
_exptl_crystal_colour_primary colourless
_exptl_crystal_density_diffrn 3.469
_exptl_crystal_description plank
_exptl_crystal_F_000 2912
_exptl_crystal_preparation
'Sodium tungstate in aqueous media acidified with Nitric acid followed by addition of Lanthanum Nitrate solution'
_exptl_crystal_recrystallization_method 'Slow evaporation from water'
_exptl_crystal_size_max 0.2
_exptl_crystal_size_mid 0.2
_exptl_crystal_size_min 0.1
_refine_diff_density_max 5.076
_refine_diff_density_min -3.346
_refine_diff_density_rms 0.400
_refine_ls_extinction_coef 0.00066(6)
_refine_ls_extinction_expression Fc^*^=kFc[1+0.001xFc^2^\l^3^/sin(2\q)]^-1/4^
_refine_ls_extinction_method 'SHELXL-2016/4 (Sheldrick 2016)'
_refine_ls_goodness_of_fit_ref 1.200
_refine_ls_hydrogen_treatment undef
_refine_ls_matrix_type full
_refine_ls_number_parameters 830
_refine_ls_number_reflns 33973
_refine_ls_number_restraints 0
_refine_ls_restrained_S_all 1.200
_refine_ls_R_factor_all 0.0532
_refine_ls_R_factor_gt 0.0512
_refine_ls_shift/su_max 0.002
_refine_ls_shift/su_mean 0.000
_refine_ls_structure_factor_coef Fsqd
_refine_ls_weighting_details 'w=1/[\s^2^(Fo^2^)+(0.0327P)^2^+55.3704P] where P=(Fo^2^+2Fc^2^)/3'
_refine_ls_weighting_scheme calc
_refine_ls_wR_factor_gt 0.1191
_refine_ls_wR_factor_ref 0.1202
_reflns_Friedel_coverage 0.000
_reflns_number_gt 32288
_reflns_number_total 33973
_reflns_threshold_expression 'I > 2\s(I)'
_cod_data_source_file d4dt00786g2.cif
_cod_data_source_block Complex_1
_cod_depositor_comments 'Adding full bibliography for 7716058--7716071.cif.'
_cod_database_code 7716066
_olex2_exptl_crystal_mounting_method 'Mitegen Mount'
_olex2_refinement_description
;
1. Others
 Fixed Sof: O68B(0.5) O69B(0.75) O68A(0.5) O69A(0.25)
;
_olex2_submission_special_instructions 'No special instructions were received'
_shelx_shelxl_version_number 2016/4
_shelx_space_group_comment
;
The symmetry employed for this shelxl refinement is uniquely defined
by the following loop, which should always be used as a source of
symmetry information in preference to the above space-group names.
They are only intended as comments.
;
_shelx_estimated_absorpt_t_min 0.116
_shelx_estimated_absorpt_t_max 0.253

loop_
_space_group_symop_operation_xyz
'x, y, z'
'-x, -y, -z'

loop_
_atom_site_label
_atom_site_type_symbol
_atom_site_fract_x
_atom_site_fract_y
_atom_site_fract_z
_atom_site_U_iso_or_equiv
_atom_site_adp_type
_atom_site_occupancy
_atom_site_site_symmetry_order
_atom_site_calc_flag
_atom_site_refinement_flags_posn
_atom_site_refinement_flags_adp
_atom_site_refinement_flags_occupancy
_atom_site_disorder_assembly
_atom_site_disorder_group
W1 W 0.81306(2) 0.42419(2) 0.61724(2) 0.01581(4) Uani 1 1 d . . . . .
W2 W 0.83210(2) 0.64624(2) 0.83460(2) 0.01652(4) Uani 1 1 d . . . . .
W3 W 0.68295(2) 0.60566(2) 0.68106(2) 0.01581(4) Uani 1 1 d . . . . .
W4 W 0.95934(2) 0.46431(2) 0.77138(2) 0.01704(4) Uani 1 1 d . . . . .
W5 W 0.37111(2) 0.16217(2) 0.67298(2) 0.01673(4) Uani 1 1 d . . . . .
W6 W 0.57526(2) 0.17248(2) 0.88489(2) 0.01851(4) Uani 1 1 d . . . . .
W8 W 0.95149(2) 0.67526(2) 0.69937(2) 0.01700(4) Uani 1 1 d . . . . .
W9 W 0.55761(2) 0.04067(2) 0.72446(2) 0.01775(4) Uani 1 1 d . . . . .
W10 W 0.33558(2) 0.02321(2) 0.79334(2) 0.02280(5) Uani 1 1 d . . . . .
La1 La 0.65056(3) 0.35379(3) 0.75894(2) 0.01610(5) Uani 1 1 d . . . . .
O15 O 0.8177(4) 0.7068(4) 0.6687(3) 0.0191(7) Uani 1 1 d . . . . .
O16 O 0.9199(4) 0.5616(4) 0.6166(2) 0.0194(7) Uani 1 1 d . . . . .
O6 O 0.9510(4) 0.5751(4) 0.8485(3) 0.0189(7) Uani 1 1 d . . . . .
O10 O 0.7067(4) 0.5097(4) 0.5994(2) 0.0181(7) Uani 1 1 d . . . . .
O17 O 1.0377(4) 0.5919(4) 0.7387(3) 0.0214(8) Uani 1 1 d . . . . .
O30 O 0.4769(4) 0.2643(5) 0.9114(3) 0.0228(8) Uani 1 1 d . . . . .
O12 O 0.7243(4) 0.6913(4) 0.7765(2) 0.0185(7) Uani 1 1 d . . . . .
O14 O 0.9378(4) 0.7392(4) 0.7914(2) 0.0189(7) Uani 1 1 d . . . . .
O32 O 0.2900(4) 0.1503(5) 0.8329(3) 0.0251(9) Uani 1 1 d . . . . .
O3 O 0.7161(4) 0.3315(4) 0.6450(2) 0.0189(7) Uani 1 1 d . . . . .
O33 O 0.2791(4) 0.0430(5) 0.7049(3) 0.0231(9) Uani 1 1 d . . . . .
O24 O 0.3164(4) 0.2595(4) 0.7380(2) 0.0209(8) Uani 1 1 d . . . . .
O2 O 0.5966(4) 0.4996(4) 0.7054(2) 0.0184(7) Uani 1 1 d . . . . .
O20 O 0.4822(4) 0.2666(4) 0.6693(3) 0.0200(8) Uani 1 1 d . . . . .
O22 O 0.6656(4) 0.2807(4) 0.8654(2) 0.0185(7) Uani 1 1 d . . . . .
O26 O 0.4538(4) 0.0518(4) 0.6481(2) 0.0195(7) Uani 1 1 d . . . . .
O19 O 0.4986(4) 0.3920(4) 0.8194(3) 0.0217(8) Uani 1 1 d . . . . .
O8 O 0.9331(3) 0.3924(4) 0.6721(2) 0.0175(7) Uani 1 1 d . . . . .
O1 O 0.7371(4) 0.5313(4) 0.8436(2) 0.0205(8) Uani 1 1 d . . . . .
O28 O 0.6185(4) 0.0608(4) 0.8223(3) 0.0212(8) Uani 1 1 d . . . . .
O35 O 0.4400(4) 0.0514(4) 0.8752(3) 0.0242(9) Uani 1 1 d . . . . .
O40 O 0.7864(4) 0.1642(4) 0.3870(3) 0.0228(8) Uani 1 1 d . . . . .
O48 O 0.3158(4) 0.0586(4) 0.4642(3) 0.0226(8) Uani 1 1 d . . . . .
O42 O 0.3581(4) 0.5248(4) 0.5434(3) 0.0241(9) Uani 1 1 d . . . . .
O13 O 0.8254(4) 0.5405(4) 0.7237(2) 0.0187(7) Uani 1 1 d . . . . .
O38 O 0.4865(4) 0.3592(4) 0.5546(3) 0.0234(9) Uani 1 1 d . . . . .
O41 O 0.5818(4) 0.2687(4) 0.3039(3) 0.0237(9) Uani 1 1 d . . . . .
O31 O 0.4683(4) 0.1616(4) 0.7796(2) 0.0190(7) Uani 1 1 d . . . . .
O21 O 0.6544(4) 0.1581(4) 0.7191(2) 0.0186(7) Uani 1 1 d . . . . .
O34 O 0.4281(4) -0.0519(4) 0.7471(3) 0.0249(9) Uani 1 1 d . . . . .
O18 O 1.0431(4) 0.7766(4) 0.6795(3) 0.0229(8) Uani 1 1 d . . . . .
O51 O 0.1189(5) -0.1393(4) 0.4863(3) 0.0258(9) Uani 1 1 d . . . . .
O9 O 0.8156(4) 0.3550(4) 0.5336(3) 0.0212(8) Uani 1 1 d . . . . .
O53 O -0.0437(4) 0.0034(4) 0.3353(3) 0.0252(9) Uani 1 1 d . . . . .
O46 O 0.2399(4) 0.2881(4) 0.4738(3) 0.0223(8) Uani 1 1 d . . . . .
O49 O 0.0918(4) 0.1205(4) 0.5012(3) 0.0231(8) Uani 1 1 d . . . . .
O4 O 0.8499(4) 0.3651(4) 0.7850(3) 0.0200(8) Uani 1 1 d . . . . .
O43 O 0.3661(5) 0.4671(5) 0.6953(3) 0.0280(10) Uani 1 1 d . . . . .
O52 O 0.1841(4) 0.0781(4) 0.3244(3) 0.0242(9) Uani 1 1 d . . . . .
O62 O 0.8516(5) 0.8888(5) 1.0791(3) 0.0313(11) Uani 1 1 d . . . . .
O36 O 0.2348(5) -0.0807(6) 0.8037(3) 0.0378(15) Uani 1 1 d . . . . .
O50 O 0.1481(4) -0.1566(4) 0.3304(3) 0.0221(8) Uani 1 1 d . . . . .
O57 O 0.4598(5) 0.3832(5) 1.1503(4) 0.0341(12) Uani 1 1 d . . . . .
O5 O 0.8507(4) 0.7405(4) 0.9127(3) 0.0220(8) Uani 1 1 d . . . . .
O56 O 0.0421(5) 0.0330(4) 0.1644(3) 0.0255(9) Uani 1 1 d . . . . .
O7 O 1.0739(4) 0.4251(4) 0.8021(3) 0.0235(9) Uani 1 1 d . . . . .
O39 O 0.5672(4) 0.1794(4) 0.4410(3) 0.0228(8) Uani 1 1 d . . . . .
O66 O 0.8678(5) 0.1753(6) 1.1078(4) 0.0423(17) Uani 1 1 d . . . . .
O45 O 0.0460(5) 0.3931(5) 0.5097(3) 0.0288(10) Uani 1 1 d . . . . .
O25 O 0.2828(4) 0.1454(4) 0.5957(3) 0.0235(9) Uani 1 1 d . . . . .
O29 O 0.6374(4) 0.1646(4) 0.9656(3) 0.0246(9) Uani 1 1 d . . . . .
O27 O 0.6071(5) -0.0670(4) 0.6856(3) 0.0263(9) Uani 1 1 d . . . . .
O44 O 0.1642(5) 0.5670(5) 0.6226(3) 0.0290(10) Uani 1 1 d . . . . .
O54 O 0.1456(5) -0.1720(5) 0.1737(4) 0.0348(13) Uani 1 1 d . . . . .
O55 O -0.0932(5) -0.2117(5) 0.2241(5) 0.0415(17) Uani 1 1 d . . . . .
O47 O 0.1161(5) 0.2981(5) 0.6433(3) 0.0289(10) Uani 1 1 d . . . . .
O61 O 0.6195(5) 0.9573(5) 0.9970(3) 0.0298(11) Uani 1 1 d . . . . .
O65 O 0.6585(5) 0.7277(5) 0.9833(3) 0.0308(11) Uani 1 1 d . . . . .
O59 O 0.7331(4) 0.9066(4) 0.8518(3) 0.0249(9) Uani 1 1 d . . . . .
O23 O 0.3104(5) 0.3685(7) 0.8756(3) 0.0387(15) Uani 1 1 d . . . . .
O63 O 1.0152(6) 0.7565(7) 1.0480(3) 0.0418(16) Uani 1 1 d . . . . .
O60 O 0.9174(7) 1.0539(6) 0.9905(4) 0.0444(17) Uani 1 1 d . . . . .
O67 O 0.5641(5) 0.1755(5) 1.1130(3) 0.0319(11) Uani 1 1 d . . . . .
O70 O 0.8790(6) 0.3693(7) 1.0362(4) 0.0423(15) Uani 1 1 d . . . . .
O64 O 0.7841(7) 0.5165(7) 0.9838(4) 0.0449(17) Uani 1 1 d . . . . .
O11 O 0.5954(4) 0.6723(4) 0.6437(3) 0.0208(8) Uani 1 1 d . . . . .
O68B O 0.7022(8) 0.4289(8) 1.1310(5) 0.0220(16) Uani 0.5 1 d . . P A 1
O69B O 0.5811(9) 0.4474(9) 1.0093(6) 0.048(2) Uani 0.75 1 d . . P B 1
O58 O 0.7638(9) 0.2900(10) 1.2162(8) 0.076(3) Uani 1 1 d . . . . .
O68A O 0.7571(14) 0.3992(14) 1.1801(9) 0.051(4) Uani 0.5 1 d . . P A 2
O69A O 0.629(2) 0.3986(17) 1.0299(11) 0.028(4) Uani 0.25 1 d . . P A 2
W7 W 0.38953(2) 0.29435(2) 0.83405(2) 0.02062(5) Uani 1 1 d . . . . .
Na1 Na 0.0548(2) -0.0714(2) 0.24823(16) 0.0222(5) Uani 1 1 d . . . . .
Na2 Na 0.1229(2) -0.0103(2) 0.41263(16) 0.0235(5) Uani 1 1 d . . . . .
Na3 Na 0.4008(2) 0.2291(3) 0.44596(17) 0.0244(5) Uani 1 1 d . . . . .
Na4 Na 0.7021(2) 0.3131(2) 0.41459(16) 0.0236(5) Uani 1 1 d . . . . .
Na5 Na 0.7692(3) 0.8926(3) 0.96682(16) 0.0253(5) Uani 1 1 d . . . . .
Na6 Na 0.2268(3) 0.4050(3) 0.58618(18) 0.0301(6) Uani 1 1 d . . . . .
Na7 Na 0.6075(3) 0.3506(3) 1.2114(2) 0.0335(7) Uani 1 1 d . . . . .
Na8 Na 0.7328(3) 0.2653(4) 1.0760(2) 0.0411(9) Uani 1 1 d . . . . .
Na9 Na 0.8285(4) 0.7019(4) 1.0322(2) 0.0429(9) Uani 1 1 d . . . . .
O37 O 0.6032(4) 0.1273(4) 0.5653(3) 0.0220(8) Uani 1 1 d . . . . .

loop_
_atom_site_aniso_label
_atom_site_aniso_U_11
_atom_site_aniso_U_22
_atom_site_aniso_U_33
_atom_site_aniso_U_23
_atom_site_aniso_U_13
_atom_site_aniso_U_12
W1 0.01472(8) 0.01426(8) 0.01852(9) 0.00464(7) 0.00310(7) 0.00290(6)
W2 0.01586(8) 0.01490(8) 0.01830(9) 0.00427(7) 0.00242(7) 0.00274(6)
W3 0.01487(8) 0.01467(8) 0.01846(9) 0.00545(7) 0.00227(7) 0.00387(6)
W4 0.01413(8) 0.01595(9) 0.02155(10) 0.00629(7) 0.00218(7) 0.00369(6)
W5 0.01376(8) 0.01881(9) 0.01708(9) 0.00510(7) 0.00209(6) 0.00238(7)
W6 0.01655(9) 0.02054(10) 0.01768(9) 0.00680(7) 0.00207(7) 0.00114(7)
W8 0.01585(9) 0.01463(8) 0.02017(9) 0.00531(7) 0.00338(7) 0.00165(6)
W9 0.01789(9) 0.01440(8) 0.02022(10) 0.00516(7) 0.00151(7) 0.00248(7)
W10 0.01771(10) 0.02730(12) 0.02032(10) 0.00944(9) 0.00159(8) -0.00417(8)
La1 0.01472(11) 0.01478(12) 0.01885(13) 0.00510(9) 0.00217(9) 0.00315(9)
O15 0.0160(17) 0.0165(17) 0.025(2) 0.0079(15) 0.0033(14) 0.0012(13)
O16 0.0196(18) 0.0171(17) 0.0205(18) 0.0061(14) 0.0032(14) 0.0006(14)
O6 0.0165(17) 0.0162(17) 0.024(2) 0.0068(15) 0.0002(14) 0.0043(13)
O10 0.0187(17) 0.0147(16) 0.0210(18) 0.0041(14) 0.0024(14) 0.0051(13)
O17 0.0178(18) 0.0206(19) 0.027(2) 0.0083(16) 0.0035(16) 0.0040(15)
O30 0.0160(17) 0.032(2) 0.0194(19) 0.0038(17) 0.0054(15) 0.0046(16)
O12 0.0185(17) 0.0152(16) 0.0197(18) 0.0020(14) 0.0005(14) 0.0036(13)
O14 0.0162(17) 0.0185(17) 0.0215(19) 0.0070(15) 0.0036(14) 0.0005(14)
O32 0.0169(18) 0.033(3) 0.023(2) 0.0076(18) 0.0049(16) 0.0008(17)
O3 0.0173(17) 0.0178(17) 0.0227(19) 0.0058(15) 0.0044(14) 0.0050(14)
O33 0.0163(18) 0.031(2) 0.0199(19) 0.0088(17) 0.0035(15) -0.0014(16)
O24 0.0178(18) 0.025(2) 0.0182(18) 0.0035(15) 0.0012(14) 0.0048(15)
O2 0.0185(17) 0.0181(17) 0.0199(18) 0.0075(14) 0.0031(14) 0.0049(14)
O20 0.0159(17) 0.0214(19) 0.023(2) 0.0063(15) 0.0026(14) 0.0058(14)
O22 0.0169(17) 0.0178(17) 0.0222(19) 0.0089(15) 0.0024(14) 0.0039(14)
O26 0.0189(18) 0.0193(18) 0.0192(18) 0.0044(14) 0.0014(14) 0.0039(14)
O19 0.0173(18) 0.0207(19) 0.025(2) 0.0027(16) 0.0024(15) 0.0051(15)
O8 0.0144(16) 0.0171(17) 0.0210(18) 0.0057(14) 0.0025(13) 0.0034(13)
O1 0.0227(19) 0.0171(17) 0.0204(19) 0.0050(14) 0.0030(15) 0.0017(15)
O28 0.024(2) 0.0176(18) 0.0211(19) 0.0083(15) -0.0002(16) 0.0023(15)
O35 0.0196(19) 0.030(2) 0.0196(19) 0.0106(17) 0.0000(15) -0.0043(17)
O40 0.023(2) 0.0205(19) 0.024(2) 0.0061(16) 0.0052(16) 0.0012(16)
O48 0.023(2) 0.023(2) 0.023(2) 0.0065(16) 0.0051(16) 0.0058(16)
O42 0.023(2) 0.024(2) 0.024(2) 0.0044(17) 0.0028(17) 0.0040(17)
O13 0.0189(18) 0.0175(17) 0.0193(18) 0.0052(14) 0.0021(14) 0.0039(14)
O38 0.0181(18) 0.024(2) 0.027(2) 0.0084(17) 0.0004(16) 0.0017(16)
O41 0.024(2) 0.021(2) 0.028(2) 0.0093(17) 0.0058(17) 0.0059(16)
O31 0.0161(17) 0.0175(17) 0.0208(19) 0.0039(14) 0.0012(14) 0.0006(14)
O21 0.0178(17) 0.0167(17) 0.0208(18) 0.0042(14) 0.0053(14) 0.0022(14)
O34 0.026(2) 0.0192(19) 0.027(2) 0.0106(17) 0.0018(18) -0.0028(16)
O18 0.0195(19) 0.0200(19) 0.028(2) 0.0059(17) 0.0046(16) 0.0018(15)
O51 0.030(2) 0.023(2) 0.026(2) 0.0068(18) 0.0069(19) 0.0082(18)
O9 0.023(2) 0.0201(19) 0.022(2) 0.0064(15) 0.0072(16) 0.0052(16)
O53 0.021(2) 0.023(2) 0.032(2) 0.0072(18) 0.0046(18) 0.0043(16)
O46 0.0196(19) 0.022(2) 0.024(2) 0.0048(16) 0.0016(16) 0.0031(15)
O49 0.0206(19) 0.026(2) 0.022(2) 0.0069(17) 0.0024(16) 0.0053(17)
O4 0.0176(17) 0.0202(18) 0.024(2) 0.0092(16) 0.0042(15) 0.0049(14)
O43 0.025(2) 0.030(2) 0.032(3) 0.012(2) 0.0037(19) 0.0094(19)
O52 0.024(2) 0.021(2) 0.027(2) 0.0080(17) 0.0028(17) 0.0043(16)
O62 0.037(3) 0.032(3) 0.023(2) 0.008(2) 0.006(2) 0.001(2)
O36 0.033(3) 0.041(3) 0.029(3) 0.013(2) 0.001(2) -0.015(2)
O50 0.022(2) 0.0193(19) 0.027(2) 0.0083(16) 0.0053(16) 0.0068(15)
O57 0.032(3) 0.027(3) 0.040(3) 0.003(2) -0.001(2) 0.008(2)
O5 0.022(2) 0.0176(18) 0.025(2) 0.0033(15) 0.0021(16) 0.0038(15)
O56 0.030(2) 0.022(2) 0.027(2) 0.0087(17) 0.0067(19) 0.0071(18)
O7 0.0197(19) 0.024(2) 0.027(2) 0.0071(17) 0.0022(16) 0.0058(16)
O39 0.0209(19) 0.026(2) 0.022(2) 0.0084(17) 0.0050(16) 0.0026(16)
O66 0.031(3) 0.053(4) 0.034(3) 0.024(3) -0.005(2) -0.015(3)
O45 0.024(2) 0.033(3) 0.031(3) 0.011(2) 0.0070(19) 0.007(2)
O25 0.0182(19) 0.030(2) 0.022(2) 0.0053(17) 0.0030(15) 0.0068(17)
O29 0.024(2) 0.027(2) 0.024(2) 0.0075(18) 0.0032(17) 0.0062(18)
O27 0.027(2) 0.020(2) 0.030(2) 0.0044(18) 0.0001(19) 0.0070(17)
O44 0.026(2) 0.034(3) 0.035(3) 0.015(2) 0.015(2) 0.012(2)
O54 0.035(3) 0.024(2) 0.051(4) 0.014(2) 0.016(3) 0.010(2)
O55 0.022(2) 0.024(2) 0.071(5) 0.005(3) -0.004(3) 0.004(2)
O47 0.033(3) 0.032(3) 0.027(2) 0.011(2) 0.011(2) 0.010(2)
O61 0.035(3) 0.031(3) 0.027(2) 0.010(2) 0.010(2) 0.010(2)
O65 0.029(3) 0.028(2) 0.030(3) 0.003(2) 0.007(2) 0.000(2)
O59 0.027(2) 0.025(2) 0.022(2) 0.0054(17) 0.0021(17) 0.0094(18)
O23 0.025(3) 0.062(4) 0.026(3) -0.003(3) 0.006(2) 0.017(3)
O63 0.038(3) 0.052(4) 0.025(3) 0.000(3) 0.004(2) -0.003(3)
O60 0.047(4) 0.042(4) 0.033(3) 0.011(3) -0.001(3) -0.011(3)
O67 0.034(3) 0.029(3) 0.033(3) 0.011(2) 0.004(2) 0.007(2)
O70 0.038(3) 0.046(4) 0.036(3) 0.009(3) -0.001(3) -0.001(3)
O64 0.052(4) 0.044(4) 0.037(3) 0.016(3) 0.004(3) 0.002(3)
O11 0.0208(19) 0.0184(18) 0.024(2) 0.0065(15) 0.0039(16) 0.0048(15)
O68B 0.024(4) 0.020(4) 0.027(4) 0.009(3) 0.012(3) 0.006(3)
O69B 0.042(5) 0.043(5) 0.045(5) -0.001(4) -0.006(4) -0.003(4)
O58 0.047(5) 0.065(7) 0.115(10) 0.030(7) 0.007(6) 0.005(5)
O68A 0.050(9) 0.043(8) 0.046(8) -0.010(6) 0.000(7) 0.005(7)
O69A 0.041(12) 0.021(8) 0.020(8) 0.007(7) -0.009(8) 0.008(8)
W7 0.01476(9) 0.02765(11) 0.01830(10) 0.00298(8) 0.00299(7) 0.00513(8)
Na1 0.0206(12) 0.0190(11) 0.0262(13) 0.0059(10) 0.0017(10) 0.0039(9)
Na2 0.0243(13) 0.0212(12) 0.0253(13) 0.0064(10) 0.0033(10) 0.0063(10)
Na3 0.0198(12) 0.0255(13) 0.0301(14) 0.0125(11) 0.0035(10) 0.0056(10)
Na4 0.0201(12) 0.0222(12) 0.0275(13) 0.0053(10) 0.0040(10) 0.0040(10)
Na5 0.0256(13) 0.0279(14) 0.0216(12) 0.0070(10) 0.0044(10) 0.0034(11)
Na6 0.0340(16) 0.0261(14) 0.0306(15) 0.0080(12) 0.0122(13) 0.0027(12)
Na7 0.0354(17) 0.0326(16) 0.0341(17) 0.0139(14) 0.0031(14) 0.0078(14)
Na8 0.0296(17) 0.040(2) 0.042(2) -0.0079(16) 0.0050(15) 0.0004(15)
Na9 0.042(2) 0.040(2) 0.045(2) 0.0084(17) 0.0027(17) 0.0128(17)
O37 0.022(2) 0.0209(19) 0.023(2) 0.0059(16) 0.0043(16) 0.0040(16)

loop_
_atom_type_symbol
_atom_type_description
_atom_type_scat_dispersion_real
_atom_type_scat_dispersion_imag
_atom_type_scat_source
La La -0.2871 2.4523 'International Tables Vol C Tables 4.2.6.8 and 6.1.1.4'
Na Na 0.0362 0.0249 'International Tables Vol C Tables 4.2.6.8 and 6.1.1.4'
O O 0.0106 0.0060 'International Tables Vol C Tables 4.2.6.8 and 6.1.1.4'
W W -0.8490 6.8722 'International Tables Vol C Tables 4.2.6.8 and 6.1.1.4'

loop_
_geom_angle_atom_site_label_1
_geom_angle_atom_site_label_2
_geom_angle_atom_site_label_3
_geom_angle
_geom_angle_site_symmetry_1
_geom_angle_site_symmetry_3
_geom_angle_publ_flag
O16 W1 O13 75.09(18) . . ?
O68Ab O58 Na7 61.7(7) . . ?
O68Ab O58 Na8 58.8(7) . . ?
O10 W1 O16 83.19(19) . . ?
O10 W1 O13 76.24(18) . . ?
O3 W1 O16 160.6(2) . . ?
O3 W1 O10 90.7(2) . . ?
O3 W1 O8 92.6(2) . . ?
O3 W1 O13 85.54(19) . . ?
O8 W1 O16 85.21(19) . . ?
O8 W1 O10 154.11(19) . . ?
O8 W1 O13 78.44(18) . . ?
O9 W1 O16 95.7(2) . . ?
O9 W1 O10 101.4(2) . . ?
O9 W1 O3 103.6(2) . . ?
O9 W1 O8 102.7(2) . . ?
O9 W1 O13 170.7(2) . . ?
O68Ab Na7 O41 125.8(6) . 1_556 ?
O68Ab Na7 O43 94.0(4) . 2_667 ?
O68Ba Na7 O43 96.5(3) . 2_667 ?
O68Ab Na7 O57 116.6(6) . . ?
O68Ab Na7 O67 88.7(5) . . ?
O68Ba Na7 O67 83.1(3) . . ?
O68Ab Na7 O58 45.8(6) . . ?
O68Ba Na7 Na8 41.9(3) . . ?
O68Ab Na7 Na8 42.3(4) . . ?
O68Ba Na8 O66 130.0(4) . . ?
O68Ab Na8 O66 99.4(5) . . ?
O68Ba Na8 O29 123.0(4) . . ?
O68Ba Na8 O67 86.5(3) . . ?
O6 W2 O14 82.70(19) . . ?
O68Ab Na8 O67 85.0(5) . . ?
O68Ab Na8 O70 93.0(5) . . ?
O68Ba Na8 O70 87.5(3) . . ?
O68Ab Na8 O58 38.8(5) . . ?
O69Ab Na8 O58 115.1(6) . . ?
O68Ba Na8 O58 69.0(4) . . ?
O68Ab Na8 O69A 80.8(7) . . ?
O69Ab Na8 Na7 77.8(6) . . ?
O68Ba Na8 Na7 44.5(3) . . ?
O68Ab Na8 Na7 37.3(5) . . ?
O6 W2 O13 77.03(18) . . ?
O12 W2 O6 152.6(2) . . ?
O12 W2 O14 83.42(19) . . ?
O12 W2 O13 76.56(18) . . ?
O14 W2 O13 74.39(18) . . ?
O1 W2 O6 91.5(2) . . ?
O1 W2 O12 93.3(2) . . ?
O1 W2 O14 159.3(2) . . ?
O1 W2 O13 85.00(19) . . ?
O5 W2 O6 102.8(2) . . ?
O5 W2 O12 102.1(2) . . ?
O5 W2 O14 96.5(2) . . ?
O5 W2 O1 104.1(2) . . ?
O5 W2 O13 170.8(2) . . ?
O15 W3 O13 74.40(17) . . ?
O10 W3 O15 83.5(2) . . ?
O10 W3 O12 153.51(19) . . ?
O10 W3 O13 76.86(18) . . ?
O12 W3 O15 83.2(2) . . ?
O12 W3 O13 77.55(18) . . ?
O2 W3 O15 161.6(2) . . ?
O2 W3 O10 94.0(2) . . ?
O2 W3 O12 91.5(2) . . ?
O2 W3 O13 87.31(18) . . ?
O11 W3 O15 94.1(2) . . ?
O11 W3 O10 100.9(2) . . ?
O11 W3 O12 102.8(2) . . ?
O11 W3 O2 104.2(2) . . ?
O11 W3 O13 168.4(2) . . ?
O6 W4 O17 83.8(2) . . ?
O6 W4 O8 153.78(19) . . ?
O6 W4 O13 77.85(17) . . ?
O17 W4 O13 73.77(18) . . ?
O8 W4 O17 82.2(2) . . ?
O8 W4 O13 76.99(17) . . ?
O4 W4 O6 94.2(2) . . ?
O4 W4 O17 159.6(2) . . ?
O4 W4 O8 91.3(2) . . ?
O4 W4 O13 85.90(19) . . ?
O7 W4 O6 102.0(2) . . ?
O7 W4 O17 96.1(2) . . ?
O7 W4 O8 101.5(2) . . ?
O7 W4 O13 169.9(2) . . ?
O7 W4 O4 104.2(2) . . ?
O33 W5 O31 75.04(18) . . ?
O24 W5 O33 85.0(2) . . ?
O24 W5 O26 153.3(2) . . ?
O24 W5 O31 76.93(18) . . ?
O20 W5 O33 161.1(2) . . ?
O20 W5 O24 93.1(2) . . ?
O20 W5 O26 90.4(2) . . ?
O20 W5 O31 86.18(19) . . ?
O26 W5 O33 83.3(2) . . ?
O26 W5 O31 76.85(18) . . ?
O25 W5 O33 95.5(2) . . ?
O25 W5 O24 102.5(2) . . ?
O25 W5 O20 103.2(2) . . ?
O25 W5 O26 102.5(2) . . ?
O25 W5 O31 170.6(2) . . ?
O30 W6 O35 81.8(2) . . ?
O30 W6 O31 77.07(19) . . ?
O22 W6 O30 92.5(2) . . ?
O22 W6 O28 93.7(2) . . ?
O22 W6 O35 159.6(2) . . ?
O22 W6 O31 85.53(18) . . ?
O28 W6 O30 153.3(2) . . ?
O28 W6 O35 83.4(2) . . ?
O28 W6 O31 77.56(18) . . ?
O35 W6 O31 74.08(18) . . ?
O29 W6 O30 101.1(2) . . ?
O29 W6 O22 103.9(2) . . ?
O29 W6 O28 102.6(2) . . ?
O29 W6 O35 96.4(2) . . ?
O29 W6 O31 170.5(2) . . ?
O15 W8 O16 87.1(2) . . ?
O15 W8 O17 153.4(2) . . ?
O15 W8 O14 87.4(2) . . ?
O15 W8 O13 76.52(18) . . ?
O16 W8 O13 77.00(18) . . ?
O17 W8 O16 86.5(2) . . ?
O17 W8 O14 87.3(2) . . ?
O17 W8 O13 76.84(18) . . ?
O14 W8 O16 154.40(19) . . ?
O14 W8 O13 77.41(18) . . ?
O18 W8 O15 102.0(2) . . ?
O18 W8 O16 102.4(2) . . ?
O18 W8 O17 104.6(2) . . ?
O18 W8 O14 103.2(2) . . ?
O18 W8 O13 178.4(2) . . ?
O26 W9 O28 154.6(2) . . ?
O26 W9 O31 77.88(18) . . ?
O26 W9 O34 83.8(2) . . ?
O28 W9 O31 77.42(19) . . ?
O28 W9 O34 83.9(2) . . ?
O21 W9 O26 93.0(2) . . ?
O21 W9 O28 91.4(2) . . ?
O21 W9 O31 86.37(18) . . ?
O21 W9 O34 160.8(2) . . ?
O34 W9 O31 74.5(2) . . ?
O27 W9 O26 101.6(2) . . ?
O27 W9 O28 101.7(2) . . ?
O27 W9 O31 170.1(2) . . ?
O27 W9 O21 103.5(2) . . ?
O27 W9 O34 95.6(3) . . ?
O32 W10 O33 86.7(2) . . ?
O32 W10 O31 77.41(19) . . ?
O33 W10 O31 77.61(18) . . ?
O35 W10 O32 88.8(2) . . ?
O35 W10 O33 154.9(2) . . ?
O35 W10 O31 77.33(19) . . ?
O35 W10 O34 86.8(2) . . ?
O34 W10 O32 154.0(2) . . ?
O34 W10 O33 86.5(2) . . ?
O34 W10 O31 76.66(19) . . ?
O36 W10 O32 102.3(3) . . ?
O36 W10 O33 102.2(3) . . ?
O36 W10 O35 102.9(3) . . ?
O36 W10 O31 179.6(3) . . ?
O36 W10 O34 103.6(3) . . ?
O2 La1 O3 74.33(15) . . ?
O20 La1 O3 75.69(15) . . ?
O20 La1 O2 72.14(15) . . ?
O20 La1 O19 75.21(16) . . ?
O20 La1 O4 143.17(16) . . ?
O22 La1 O3 139.14(15) . . ?
O22 La1 O2 145.88(15) . . ?
O22 La1 O20 115.75(16) . . ?
O22 La1 O19 72.28(16) . . ?
O22 La1 O4 78.72(15) . . ?
O19 La1 O3 145.06(16) . . ?
O19 La1 O2 78.65(16) . . ?
O1 La1 O3 114.23(16) . . ?
O1 La1 O2 73.47(16) . . ?
O1 La1 O20 139.60(16) . . ?
O1 La1 O22 83.15(15) . . ?
O1 La1 O19 77.84(16) . . ?
O1 La1 O21 146.02(16) . . ?
O1 La1 O4 72.43(16) . . ?
O21 La1 O3 72.68(15) . . ?
O21 La1 O2 137.27(15) . . ?
O21 La1 O20 73.98(15) . . ?
O21 La1 O22 73.59(15) . . ?
O21 La1 O19 116.53(16) . . ?
O21 La1 O4 78.88(15) . . ?
O4 La1 O3 72.75(15) . . ?
O4 La1 O2 115.85(15) . . ?
O4 La1 O19 140.44(16) . . ?
W8 O15 W3 116.3(2) . . ?
W8 O16 W1 115.7(2) . . ?
W4 O6 W2 115.6(2) . . ?
W3 O10 W1 115.0(2) . . ?
W8 O17 W4 117.0(2) . . ?
W7 O30 W6 114.6(2) . . ?
W3 O12 W2 115.0(2) . . ?
W8 O14 W2 116.1(2) . . ?
W10 O32 W7 115.5(2) . . ?
W1 O3 La1 129.2(2) . . ?
W10 O33 W5 115.5(2) . . ?
W5 O24 W7 116.0(2) . . ?
W3 O2 La1 127.4(2) . . ?
W5 O20 La1 128.1(2) . . ?
W6 O22 La1 128.8(2) . . ?
W9 O26 W5 114.5(2) . . ?
W7 O19 La1 127.2(2) . . ?
W1 O8 W4 114.2(2) . . ?
W2 O1 La1 130.2(2) . . ?
W6 O28 W9 114.5(2) . . ?
W10 O35 W6 115.9(2) . . ?
Na3 O48 Na2 116.0(2) . . ?
Na4 O42 Na6 95.5(2) 2_666 . ?
W1 O13 W2 175.5(2) . . ?
W1 O13 W4 89.72(16) . . ?
W1 O13 W8 92.19(17) . . ?
W2 O13 W4 88.60(16) . . ?
W3 O13 W1 91.24(16) . . ?
W3 O13 W2 90.06(16) . . ?
W3 O13 W4 174.8(2) . . ?
W3 O13 W8 92.75(16) . . ?
W8 O13 W2 92.10(16) . . ?
W8 O13 W4 92.31(16) . . ?
Na7 O41 Na4 126.2(3) 1_554 . ?
W6 O31 W5 175.5(2) . . ?
W9 O31 W5 90.22(16) . . ?
W9 O31 W6 89.83(16) . . ?
W9 O31 W7 175.4(2) . . ?
W10 O31 W5 91.78(16) . . ?
W10 O31 W6 92.68(17) . . ?
W10 O31 W9 92.34(16) . . ?
W10 O31 W7 92.24(17) . . ?
W7 O31 W5 89.75(16) . . ?
W7 O31 W6 89.85(16) . . ?
W9 O21 La1 127.7(2) . . ?
W10 O34 W9 116.5(3) . . ?
W1 O9 Na4 137.7(3) . . ?
Na1 O53 Na2 79.58(18) . . ?
Na3 O46 Na6 125.6(2) . . ?
W4 O4 La1 128.5(2) . . ?
Na6 O43 Na7 125.0(2) . 2_667 ?
Na1 O52 Na2 82.95(19) . . ?
Na9 O62 Na5 85.3(2) . . ?
Na2 O50 Na1 82.66(18) . . ?
W2 O5 Na5 138.7(3) . . ?
W2 O5 Na9 127.4(3) . . ?
Na5 O5 Na9 77.22(19) . . ?
Na3 O39 Na4 113.8(2) . . ?
W6 O29 Na8 145.1(3) . . ?
W9 O27 Na3 145.6(3) . 2_656 ?
Na4 O44 Na6 96.8(2) 2_666 . ?
Na9 O65 Na5 83.2(2) . . ?
W7 O23 Na9 125.7(4) . 2_667 ?
Na8 O67 Na7 84.7(2) . . ?
W3 O11 Na3 134.4(3) . 2_666 ?
Na7 O58 Na8 86.0(4) . . ?
O30 W7 O32 83.5(2) . . ?
O30 W7 O24 152.9(2) . . ?
O30 W7 O31 77.30(19) . . ?
O32 W7 O31 74.78(19) . . ?
O24 W7 O32 82.3(2) . . ?
O24 W7 O31 76.77(19) . . ?
O19 W7 O30 93.8(2) . . ?
O19 W7 O32 161.5(2) . . ?
O19 W7 O24 92.4(2) . . ?
O19 W7 O31 86.73(19) . . ?
O23 W7 O30 101.6(3) . . ?
O23 W7 O32 92.7(3) . . ?
O23 W7 O24 102.0(3) . . ?
O23 W7 O19 105.8(3) . . ?
O23 W7 O31 167.4(3) . . ?
O53 Na1 O50 91.3(2) . . ?
O53 Na1 Na2 51.33(15) . . ?
O52 Na1 O53 75.4(2) . . ?
O52 Na1 O50 76.64(19) . . ?
O52 Na1 O56 89.6(2) . . ?
O52 Na1 Na2 49.37(15) . . ?
O50 Na1 Na2 46.90(14) . . ?
O56 Na1 O53 104.6(2) . . ?
O56 Na1 O50 155.8(2) . . ?
O56 Na1 Na2 133.67(18) . . ?
O54 Na1 O53 169.2(2) . . ?
O54 Na1 O52 108.4(2) . . ?
O54 Na1 O50 80.0(2) . . ?
O54 Na1 O56 85.8(2) . . ?
O54 Na1 Na2 123.2(2) . . ?
O55 Na1 O53 81.2(3) . . ?
O55 Na1 O52 152.9(3) . . ?
O55 Na1 O50 90.5(2) . . ?
O55 Na1 O56 109.7(3) . . ?
O55 Na1 O54 92.4(3) . . ?
O55 Na1 Na2 104.7(3) . . ?
O48 Na2 O53 150.2(2) . . ?
O48 Na2 Na1 118.36(17) . . ?
O48 Na2 Na3 31.43(13) . . ?
O51 Na2 O48 86.6(2) . . ?
O51 Na2 O53 123.0(2) . . ?
O51 Na2 Na1 125.98(18) . . ?
O51 Na2 Na3 117.02(17) . . ?
O53 Na2 Na1 49.09(15) . . ?
O53 Na2 Na3 118.91(16) . . ?
O49 Na2 O48 86.6(2) . . ?
O49 Na2 O51 90.9(2) . . ?
O49 Na2 O53 89.5(2) . . ?
O49 Na2 O52 108.5(2) . . ?
O49 Na2 O50 173.5(2) . . ?
O49 Na2 Na1 134.00(18) . . ?
O49 Na2 Na3 79.04(16) . . ?
O52 Na2 O48 80.4(2) . . ?
O52 Na2 O51 155.8(2) . . ?
O52 Na2 O53 72.86(19) . . ?
O52 Na2 Na1 47.68(15) . . ?
O52 Na2 Na3 55.69(15) . . ?
O50 Na2 O48 94.7(2) . . ?
O50 Na2 O51 82.9(2) . . ?
O50 Na2 O53 92.5(2) . . ?
O50 Na2 O52 77.9(2) . . ?
O50 Na2 Na1 50.44(15) . . ?
O50 Na2 Na3 105.30(16) . . ?
Na1 Na2 Na3 102.12(10) . . ?
O48 Na3 O38 111.5(2) . . ?
O48 Na3 O46 85.8(2) . . ?
O48 Na3 O27 75.23(19) . 2_656 ?
O48 Na3 O11 140.2(2) . 2_666 ?
O48 Na3 Na2 32.60(14) . . ?
O48 Na3 Na4 125.98(17) . . ?
O38 Na3 O46 82.9(2) . . ?
O38 Na3 O27 155.7(2) . 2_656 ?
O38 Na3 Na2 126.46(17) . . ?
O38 Na3 Na4 78.95(15) . . ?
O46 Na3 O27 121.4(2) . 2_656 ?
O46 Na3 Na2 63.43(14) . . ?
O46 Na3 Na4 147.44(17) . . ?
O39 Na3 O48 92.8(2) . . ?
O39 Na3 O38 88.1(2) . . ?
O39 Na3 O46 169.6(2) . . ?
O39 Na3 O27 67.95(18) . 2_656 ?
O39 Na3 O11 97.7(2) . 2_666 ?
O39 Na3 Na2 119.23(17) . . ?
O39 Na3 Na4 33.28(14) . . ?
O27 Na3 Na2 72.17(14) 2_656 . ?
O27 Na3 Na4 78.56(14) 2_656 . ?
O11 Na3 O38 107.1(2) 2_666 . ?
O11 Na3 O46 89.88(19) 2_666 . ?
O11 Na3 O27 73.55(18) 2_666 2_656 ?
O11 Na3 Na2 112.72(16) 2_666 . ?
O11 Na3 Na4 70.31(14) 2_666 . ?
Na4 Na3 Na2 147.71(11) . . ?
O40 Na4 O42 171.0(2) . 2_666 ?
O40 Na4 O41 95.6(2) . . ?
O40 Na4 O9 85.81(19) . . ?
O40 Na4 Na3 114.67(16) . . ?
O40 Na4 Na6 134.04(17) . 2_666 ?
O42 Na4 O41 93.0(2) 2_666 . ?
O42 Na4 O9 85.87(19) 2_666 . ?
O42 Na4 Na3 70.87(15) 2_666 . ?
O42 Na4 Na6 42.46(15) 2_666 2_666 ?
O41 Na4 O9 175.9(2) . . ?
O41 Na4 Na3 72.05(15) . . ?
O41 Na4 Na6 91.79(16) . 2_666 ?
O9 Na4 Na3 103.82(15) . . ?
O9 Na4 Na6 90.04(15) . 2_666 ?
O39 Na4 O40 83.4(2) . . ?
O39 Na4 O42 100.5(2) . 2_666 ?
O39 Na4 O41 83.9(2) . . ?
O39 Na4 O9 92.3(2) . . ?
O39 Na4 Na3 32.88(14) . . ?
O39 Na4 Na6 142.55(18) . 2_666 ?
O44 Na4 O40 92.6(2) 2_666 . ?
O44 Na4 O42 84.2(2) 2_666 2_666 ?
O44 Na4 O41 92.2(2) 2_666 . ?
O44 Na4 O9 91.7(2) 2_666 . ?
O44 Na4 O39 174.1(2) 2_666 . ?
O44 Na4 Na3 149.22(18) 2_666 . ?
O44 Na4 Na6 41.76(16) 2_666 2_666 ?
Na6 Na4 Na3 110.77(11) 2_666 . ?
O62 Na5 O5 90.6(2) . . ?
O62 Na5 O65 78.2(2) . . ?
O62 Na5 O60 80.7(2) . . ?
O62 Na5 Na9 46.97(18) . . ?
O5 Na5 Na9 52.30(16) . . ?
O61 Na5 O62 98.2(2) . . ?
O61 Na5 O5 150.8(2) . . ?
O61 Na5 O65 80.0(2) . . ?
O61 Na5 O60 105.5(3) . . ?
O61 Na5 Na9 117.3(2) . . ?
O65 Na5 O5 74.7(2) . . ?
O65 Na5 O60 158.7(3) . . ?
O65 Na5 Na9 47.88(19) . . ?
O59 Na5 O62 165.5(3) . . ?
O59 Na5 O5 82.2(2) . . ?
O59 Na5 O61 94.1(2) . . ?
O59 Na5 O65 111.7(2) . . ?
O59 Na5 O60 88.6(2) . . ?
O59 Na5 Na9 131.9(2) . . ?
O60 Na5 O5 103.3(3) . . ?
O60 Na5 Na9 113.9(2) . . ?
O42 Na6 O46 77.1(2) . . ?
O42 Na6 O43 83.4(2) . . ?
O42 Na6 O45 104.1(2) . . ?
O42 Na6 Na4 42.00(15) . 2_666 ?
O46 Na6 O43 127.3(2) . . ?
O46 Na6 O45 77.6(2) . . ?
O46 Na6 Na4 110.81(17) . 2_666 ?
O43 Na6 O45 155.2(2) . . ?
O43 Na6 Na4 82.67(17) . 2_666 ?
O45 Na6 Na4 87.40(17) . 2_666 ?
O44 Na6 O42 83.4(2) . . ?
O44 Na6 O46 136.2(2) . . ?
O44 Na6 O43 88.1(2) . . ?
O44 Na6 O45 69.7(2) . . ?
O44 Na6 Na4 41.42(15) . 2_666 ?
O47 Na6 O42 171.8(3) . . ?
O47 Na6 O46 108.7(2) . . ?
O47 Na6 O43 88.4(2) . . ?
O47 Na6 O45 83.0(2) . . ?
O47 Na6 O44 95.6(2) . . ?
O47 Na6 Na4 136.1(2) . 2_666 ?
O41 Na7 O43 84.4(2) 1_556 2_667 ?
O41 Na7 O67 98.2(2) 1_556 . ?
O41 Na7 O68B 158.3(3) 1_556 . ?
O41 Na7 Na8 126.8(2) 1_556 . ?
O43 Na7 Na8 134.8(2) 2_667 . ?
O57 Na7 O41 117.6(3) . 1_556 ?
O57 Na7 O43 91.0(2) . 2_667 ?
O57 Na7 O67 83.1(2) . . ?
O57 Na7 O68B 84.1(3) . . ?
O57 Na7 O58 151.1(5) . . ?
O57 Na7 Na8 98.9(2) . . ?
O67 Na7 O43 174.1(2) . 2_667 ?
O67 Na7 Na8 47.00(17) . . ?
O58 Na7 O41 84.3(4) . 1_556 ?
O58 Na7 O43 110.8(4) . 2_667 ?
O58 Na7 O67 74.8(4) . . ?
O58 Na7 O68B 75.1(4) . . ?
O58 Na7 Na8 52.3(4) . . ?
O66 Na8 O67 106.4(3) . . ?
O66 Na8 O70 81.8(3) . . ?
O66 Na8 O58 71.6(3) . . ?
O66 Na8 O69A 163.5(6) . . ?
O66 Na8 Na7 112.3(2) . . ?
O29 Na8 O66 106.7(3) . . ?
O29 Na8 O67 82.2(2) . . ?
O29 Na8 O70 96.3(3) . . ?
O29 Na8 O58 148.3(3) . . ?
O29 Na8 O68A 153.3(5) . . ?
O29 Na8 O69A 75.8(5) . . ?
O29 Na8 Na7 123.1(2) . . ?
O67 Na8 O58 68.7(3) . . ?
O67 Na8 O69A 90.0(6) . . ?
O67 Na8 Na7 48.28(18) . . ?
O70 Na8 O67 171.7(3) . . ?
O70 Na8 O58 114.3(3) . . ?
O70 Na8 O69A 81.8(6) . . ?
O70 Na8 Na7 128.3(2) . . ?
O58 Na8 Na7 41.7(3) . . ?
O62 Na9 O5 89.7(2) . . ?
O62 Na9 O65 79.5(3) . . ?
O62 Na9 O23 95.6(3) . 2_667 ?
O62 Na9 Na5 47.71(18) . . ?
O5 Na9 O23 149.6(2) . 2_667 ?
O5 Na9 Na5 50.48(15) . . ?
O65 Na9 O5 74.2(2) . . ?
O65 Na9 O23 77.5(2) . 2_667 ?
O65 Na9 Na5 48.93(18) . . ?
O23 Na9 Na5 114.9(2) 2_667 . ?
O63 Na9 O62 80.6(3) . . ?
O63 Na9 O5 79.6(3) . . ?
O63 Na9 O65 146.9(3) . . ?
O63 Na9 O23 130.8(3) . 2_667 ?
O63 Na9 Na5 98.5(3) . . ?
O64 Na9 O62 173.2(4) . . ?
O64 Na9 O5 90.8(3) . . ?
O64 Na9 O65 94.1(3) . . ?
O64 Na9 O23 80.6(3) . 2_667 ?
O64 Na9 O63 106.2(3) . . ?
O64 Na9 Na5 128.9(3) . . ?
O58 O68Ab Na7 72.4(8) . . ?
O58 O68Ab Na8 82.4(8) . . ?
Na7 O68Ab Na8 100.4(6) . . ?
Na8 O68Ba Na7 93.6(4) . . ?

loop_
_geom_bond_atom_site_label_1
_geom_bond_atom_site_label_2
_geom_bond_distance
_geom_bond_site_symmetry_2
_geom_bond_publ_flag
W1 O16 2.024(5) . ?
W1 O10 1.969(4) . ?
W1 O3 1.786(5) . ?
W1 O8 1.939(4) . ?
W1 O13 2.312(5) . ?
W1 O9 1.742(5) . ?
O68Ba Na7 2.422(10) . ?
O68Ab Na7 2.126(19) . ?
O68Ba Na8 2.312(11) . ?
O69Ab Na8 2.62(2) . ?
O68Ab Na8 2.364(16) . ?
W2 O6 1.958(4) . ?
W2 O12 1.951(5) . ?
W2 O14 2.042(4) . ?
W2 O1 1.787(5) . ?
W2 O13 2.344(5) . ?
W2 O5 1.731(5) . ?
W3 O15 2.034(4) . ?
W3 O10 1.943(5) . ?
W3 O12 1.949(5) . ?
W3 O2 1.785(5) . ?
W3 O13 2.306(5) . ?
W3 O11 1.736(5) . ?
W4 O6 1.912(5) . ?
W4 O17 2.038(5) . ?
W4 O8 1.973(5) . ?
W4 O13 2.345(5) . ?
W4 O4 1.801(5) . ?
W4 O7 1.733(5) . ?
W5 O33 2.023(5) . ?
W5 O24 1.927(5) . ?
W5 O20 1.783(5) . ?
W5 O26 1.972(5) . ?
W5 O31 2.335(5) . ?
W5 O25 1.743(5) . ?
W6 O30 1.957(5) . ?
W6 O22 1.782(5) . ?
W6 O28 1.936(5) . ?
W6 O35 2.055(5) . ?
W6 O31 2.327(5) . ?
W6 O29 1.744(5) . ?
W8 O15 1.903(5) . ?
W8 O16 1.914(5) . ?
W8 O17 1.904(5) . ?
W8 O14 1.911(5) . ?
W8 O13 2.316(5) . ?
W8 O18 1.734(5) . ?
W9 O26 1.944(5) . ?
W9 O28 1.960(5) . ?
W9 O31 2.314(5) . ?
W9 O21 1.796(4) . ?
W9 O34 2.017(5) . ?
W9 O27 1.732(5) . ?
W10 O32 1.912(6) . ?
W10 O33 1.917(5) . ?
W10 O35 1.900(5) . ?
W10 O31 2.308(5) . ?
W10 O34 1.903(6) . ?
W10 O36 1.742(6) . ?
La1 O3 2.530(5) . ?
La1 O2 2.527(4) . ?
La1 O20 2.518(5) . ?
La1 O22 2.516(5) . ?
La1 O19 2.520(5) . ?
La1 O1 2.501(5) . ?
La1 O21 2.507(5) . ?
La1 O4 2.520(5) . ?
O30 W7 1.947(5) . ?
O32 W7 2.035(5) . ?
O24 W7 1.949(5) . ?
O19 W7 1.794(5) . ?
O40 Na4 2.401(6) . ?
O48 Na2 2.465(6) . ?
O48 Na3 2.386(6) . ?
O42 Na4 2.411(6) 2_666 ?
O42 Na6 2.433(6) . ?
O38 Na3 2.428(6) . ?
O41 Na4 2.421(6) . ?
O41 Na7 2.357(6) 1_554 ?
O31 W7 2.325(5) . ?
O51 Na2 2.453(6) . ?
O9 Na4 2.522(6) . ?
O53 Na1 2.452(6) . ?
O53 Na2 2.533(6) . ?
O46 Na3 2.444(6) . ?
O46 Na6 2.493(6) . ?
O49 Na2 2.326(6) . ?
O43 Na6 2.510(7) . ?
O43 Na7 2.621(7) 2_667 ?
O52 Na1 2.377(6) . ?
O52 Na2 2.440(6) . ?
O62 Na5 2.377(7) . ?
O62 Na9 2.349(8) . ?
O50 Na1 2.481(6) . ?
O50 Na2 2.349(6) . ?
O57 Na7 2.284(7) . ?
O5 Na5 2.533(6) . ?
O5 Na9 2.598(7) . ?
O56 Na1 2.381(6) . ?
O39 Na3 2.369(6) . ?
O39 Na4 2.394(6) . ?
O66 Na8 2.371(9) . ?
O45 Na6 2.570(7) . ?
O29 Na8 2.356(7) . ?
O27 Na3 2.992(7) 2_656 ?
O44 Na4 2.390(6) 2_666 ?
O44 Na6 2.406(7) . ?
O54 Na1 2.365(7) . ?
O55 Na1 2.274(7) . ?
O47 Na6 2.365(7) . ?
O61 Na5 2.355(7) . ?
O65 Na5 2.432(7) . ?
O65 Na9 2.392(8) . ?
O59 Na5 2.351(6) . ?
O23 W7 1.717(6) . ?
O23 Na9 2.906(9) 2_667 ?
O63 Na9 2.326(9) . ?
O60 Na5 2.446(8) . ?
O67 Na7 2.587(8) . ?
O67 Na8 2.535(8) . ?
O70 Na8 2.419(9) . ?
O64 Na9 2.316(9) . ?
O11 Na3 2.419(6) 2_666 ?
O58 O68A 1.73(2) . ?
O58 Na7 2.302(12) . ?
O58 Na8 2.738(15) . ?
Na1 Na2 3.191(4) . ?
Na2 Na3 4.114(4) . ?
Na3 O27 2.992(7) 2_656 ?
Na3 O11 2.419(6) 2_666 ?
Na3 Na4 3.991(4) . ?
Na4 O42 2.411(6) 2_666 ?
Na4 O44 2.390(6) 2_666 ?
Na4 Na6 3.587(5) 2_666 ?
Na5 Na9 3.203(6) . ?
Na6 Na4 3.587(5) 2_666 ?
Na7 O41 2.357(6) 1_556 ?
Na7 O43 2.621(7) 2_667 ?
Na7 Na8 3.452(6) . ?
Na9 O23 2.906(9) 2_667 ?

loop_
_geom_torsion_atom_site_label_1
_geom_torsion_atom_site_label_2
_geom_torsion_atom_site_label_3
_geom_torsion_atom_site_label_4
_geom_torsion
_geom_torsion_site_symmetry_1
_geom_torsion_site_symmetry_2
_geom_torsion_site_symmetry_3
_geom_torsion_site_symmetry_4
_geom_torsion_publ_flag
La1 O19 W7 O30 78.2(3) . . . . ?
La1 O19 W7 O32 -2.8(9) . . . . ?
La1 O19 W7 O24 -75.4(3) . . . . ?
La1 O19 W7 O31 1.2(3) . . . . ?
La1 O19 W7 O23 -178.6(3) . . . . ?
O15 W3 O2 La1 -6.8(8) . . . . ?
O15 W3 O11 Na3 31.6(4) . . . 2_666 ?
O16 W1 O3 La1 -6.1(8) . . . . ?
O16 W1 O9 Na4 -99.5(4) . . . . ?
O6 W2 O1 La1 -78.9(3) . . . . ?
O6 W2 O5 Na5 175.6(4) . . . . ?
O6 W2 O5 Na9 -67.9(3) . . . . ?
O6 W4 O4 La1 75.5(3) . . . . ?
O10 W1 O3 La1 -77.4(3) . . . . ?
O10 W1 O9 Na4 -15.3(4) . . . . ?
O10 W3 O2 La1 74.7(3) . . . . ?
O10 W3 O11 Na3 -52.6(4) . . . 2_666 ?
O17 W4 O4 La1 -7.9(8) . . . . ?
O30 W6 O22 La1 -79.2(3) . . . . ?
O30 W6 O29 Na8 -53.6(6) . . . . ?
O12 W2 O1 La1 74.1(3) . . . . ?
O12 W2 O5 Na5 7.0(4) . . . . ?
O12 W2 O5 Na9 123.5(3) . . . . ?
O12 W3 O2 La1 -79.4(3) . . . . ?
O12 W3 O11 Na3 115.5(4) . . . 2_666 ?
O14 W2 O1 La1 -5.8(8) . . . . ?
O14 W2 O5 Na5 91.6(4) . . . . ?
O14 W2 O5 Na9 -151.8(3) . . . . ?
O3 W1 O9 Na4 78.3(4) . . . . ?
O33 W5 O20 La1 -9.2(9) . . . . ?
O24 W5 O20 La1 74.4(3) . . . . ?
O2 W3 O11 Na3 -149.6(3) . . . 2_666 ?
O22 W6 O29 Na8 41.8(6) . . . . ?
O26 W5 O20 La1 -79.1(3) . . . . ?
O26 W9 O21 La1 75.6(3) . . . . ?
O26 W9 O27 Na3 2.1(6) . . . 2_656 ?
O8 W1 O3 La1 76.9(3) . . . . ?
O8 W1 O9 Na4 174.2(3) . . . . ?
O8 W4 O4 La1 -78.9(3) . . . . ?
O1 W2 O5 Na5 -89.5(4) . . . . ?
O1 W2 O5 Na9 27.0(4) . . . . ?
O28 W6 O22 La1 74.8(3) . . . . ?
O28 W6 O29 Na8 138.9(5) . . . . ?
O28 W9 O21 La1 -79.4(3) . . . . ?
O28 W9 O27 Na3 171.9(5) . . . 2_656 ?
O35 W6 O22 La1 -6.2(8) . . . . ?
O35 W6 O29 Na8 -136.4(5) . . . . ?
O13 W1 O3 La1 -1.3(3) . . . . ?
O13 W2 O1 La1 -2.1(3) . . . . ?
O13 W3 O2 La1 -2.0(3) . . . . ?
O13 W3 O11 Na3 24.9(13) . . . 2_666 ?
O13 W4 O4 La1 -2.0(3) . . . . ?
O31 W5 O20 La1 -2.3(3) . . . . ?
O31 W6 O22 La1 -2.4(3) . . . . ?
O31 W9 O21 La1 -2.1(3) . . . . ?
O21 W9 O27 Na3 -93.8(5) . . . 2_656 ?
O34 W9 O21 La1 -4.1(8) . . . . ?
O34 W9 O27 Na3 87.0(5) . . . 2_656 ?
O9 W1 O3 La1 -179.4(3) . . . . ?
O5 W2 O1 La1 177.4(3) . . . . ?
O7 W4 O4 La1 178.9(3) . . . . ?
O25 W5 O20 La1 178.0(3) . . . . ?
O29 W6 O22 La1 178.7(3) . . . . ?
O27 W9 O21 La1 178.3(3) . . . . ?
O11 W3 O2 La1 177.0(3) . . . . ?
Na7 O58 O68Ab Na8 -103.5(5) . . . . ?
Na9 O23 W7 O30 -56.3(4) 2_667 . . . ?
Na9 O23 W7 O32 27.7(4) 2_667 . . . ?
Na9 O23 W7 O24 110.3(4) 2_667 . . . ?
Na9 O23 W7 O19 -153.7(3) 2_667 . . . ?
Na9 O23 W7 O31 27.3(14) 2_667 . . . ?
Na8 O58 O68Ab Na7 103.5(5) . . . . ?
